data_2206074
loop_
_publ_author_name
'Wang, Nong'
'Li, Jing-Ping'

_publ_section_title Methanol[4-nitro-2-(pyridin-2-ylmethyliminomethyl)phenolato](thiocyanato)copper(II)
_journal_issue 6
_journal_name_full 'Acta Crystallographica Section E'
_journal_page_first m1223
_journal_page_last m1225
_journal_paper_doi 10.1107/S1600536805016363
_journal_volume 61
_journal_year 2005
_chemical_formula_iupac '[Cu (C13 H10 N3 O3) (N C S) (C H4 O)]'
_chemical_formula_moiety 'C15 H14 Cu N4 O4 S'
_chemical_formula_sum 'C15 H14 Cu N4 O4 S'
_chemical_formula_weight 409.90
_chemical_name_systematic
;
Methanol[4-nitro-2-(pyridin-2-
ylmethyliminomethyl)phenolato](thiocyanato)copper(II)
;
_space_group_IT_number 14
_symmetry_cell_setting monoclinic
_symmetry_space_group_name_Hall '-P 2yn'
_symmetry_space_group_name_H-M 'P 1 21/n 1'
_atom_sites_solution_hydrogens geom
_atom_sites_solution_primary direct
_atom_sites_solution_secondary difmap
_audit_creation_method SHELXL97
_cell_angle_alpha 90.00
_cell_angle_beta 113.480(2)
_cell_angle_gamma 90.00
_cell_formula_units_Z 4
_cell_length_a 10.539(2)
_cell_length_b 15.986(2)
_cell_length_c 10.905(2)
_cell_measurement_reflns_used 3174
_cell_measurement_temperature 298(2)
_cell_measurement_theta_max 24.39
_cell_measurement_theta_min 2.27
_cell_volume 1685.1(5)
_computing_cell_refinement 'SAINT (Bruker, 1998)'
_computing_data_collection 'SMART (Bruker, 1998)'
_computing_data_reduction SAINT
_computing_molecular_graphics 'SHELXTL (Sheldrick, 1997b)'
_computing_publication_material SHELXTL
_computing_structure_refinement 'SHELXL97 (Sheldrick, 1997a)'
_computing_structure_solution 'SHELXS97 (Sheldrick, 1997a)'
_diffrn_ambient_temperature 298(2)
_diffrn_measured_fraction_theta_full 0.991
_diffrn_measured_fraction_theta_max 0.991
_diffrn_measurement_device_type 'Bruker SMART CCD area-detector'
_diffrn_measurement_method \w
_diffrn_radiation_monochromator graphite
_diffrn_radiation_source 'fine-focus sealed tube'
_diffrn_radiation_type MoK\a
_diffrn_radiation_wavelength 0.71073
_diffrn_reflns_av_R_equivalents 0.0474
_diffrn_reflns_av_sigmaI/netI 0.0483
_diffrn_reflns_limit_h_max 13
_diffrn_reflns_limit_h_min -13
_diffrn_reflns_limit_k_max 20
_diffrn_reflns_limit_k_min -20
_diffrn_reflns_limit_l_max 14
_diffrn_reflns_limit_l_min -13
_diffrn_reflns_number 14081
_diffrn_reflns_theta_full 27.50
_diffrn_reflns_theta_max 27.50
_diffrn_reflns_theta_min 2.27
_diffrn_standards_number 0
_exptl_absorpt_coefficient_mu 1.448
_exptl_absorpt_correction_T_max 0.8454
_exptl_absorpt_correction_T_min 0.7135
_exptl_absorpt_correction_type multi-scan
_exptl_absorpt_process_details '(SADABS; Sheldrick, 1996)'
_exptl_crystal_colour blue
_exptl_crystal_density_diffrn 1.616
_exptl_crystal_density_method 'not measured'
_exptl_crystal_description block
_exptl_crystal_F_000 836
_exptl_crystal_size_max 0.25
_exptl_crystal_size_mid 0.20
_exptl_crystal_size_min 0.12
_refine_diff_density_max 0.776
_refine_diff_density_min -0.223
_refine_ls_extinction_method none
_refine_ls_goodness_of_fit_ref 1.034
_refine_ls_hydrogen_treatment mixed
_refine_ls_matrix_type full
_refine_ls_number_parameters 230
_refine_ls_number_reflns 3837
_refine_ls_number_restraints 1
_refine_ls_restrained_S_all 1.034
_refine_ls_R_factor_all 0.0664
_refine_ls_R_factor_gt 0.0428
_refine_ls_shift/su_max 0.000
_refine_ls_shift/su_mean 0.000
_refine_ls_structure_factor_coef Fsqd
_refine_ls_weighting_details 'calc w = 1/[\s^2^(Fo^2^)+(0.0605P)^2^+0.2163P] where = P=(Fo^2^+2Fc^2^)/3'
_refine_ls_weighting_scheme calc
_refine_ls_wR_factor_gt 0.1077
_refine_ls_wR_factor_ref 0.1204
_reflns_number_gt 2734
_reflns_number_total 3837
_reflns_threshold_expression I>2\s(I)
_cod_data_source_file sj6092.cif
_cod_data_source_block I
_cod_depositor_comments
;
The following automatic conversions were performed:
'_symmetry_cell_setting' value 'Monoclinic' changed to 'monoclinic'
according to '/home/saulius/struct/CIF-dictionaries/cif_core.dic'
dictionary named 'cif_core.dic' version 2.4.1 from 2010-06-29.

Automatic conversion script
Id: cif_fix_enum 1527 2010-12-29 10:47:43Z saulius 

The following automatic conversions were performed:

'_symmetry_cell_setting' value 'Monoclinic' changed to 'monoclinic'
according to /home/saulius/struct/CIF-dictionaries/cif_core.dic
dictionary named 'cif_core.dic' version 2.4.1 from 2010-06-29.

Automatic conversion script
Id: cif_fix_values 1715 2011-07-08 13:25:40Z adriana 
;
_cod_original_sg_symbol_H-M 'P 21/n'
_cod_database_code 2206074
_cod_database_fobs_code 2206074

loop_
_symmetry_equiv_pos_as_xyz
'x, y, z'
'-x+1/2, y+1/2, -z+1/2'
'-x, -y, -z'
'x-1/2, -y-1/2, z-1/2'

loop_
_atom_site_label
_atom_site_fract_x
_atom_site_fract_y
_atom_site_fract_z
_atom_site_U_iso_or_equiv
_atom_site_adp_type
_atom_site_calc_flag
_atom_site_refinement_flags
_atom_site_occupancy
_atom_site_type_symbol
Cu1 0.17005(4) 0.94424(2) 1.06402(3) 0.04288(14) Uani d . 1 Cu
S1 0.23425(11) 0.96158(7) 1.51463(9) 0.0706(3) Uani d . 1 S
O1 0.0768(4) 1.22576(18) 0.4953(3) 0.0931(9) Uani d . 1 O
O2 0.1358(3) 1.33212(17) 0.6253(3) 0.0904(9) Uani d . 1 O
O3 0.1919(3) 1.06323(12) 1.0488(2) 0.0560(6) Uani d . 1 O
O4 0.3993(3) 0.91438(18) 1.1146(3) 0.0695(7) Uani d D 1 O
N1 0.1168(3) 1.2567(2) 0.6062(3) 0.0664(8) Uani d . 1 N
N2 0.0929(3) 0.93021(14) 0.8711(2) 0.0433(6) Uani d . 1 N
N3 0.1267(3) 0.82129(15) 1.0579(2) 0.0463(6) Uani d . 1 N
N4 0.2103(3) 0.95644(16) 1.2528(3) 0.0533(7) Uani d . 1 N
C1 0.1328(3) 1.07003(18) 0.8127(3) 0.0421(7) Uani d . 1 C
C2 0.1807(3) 1.10501(18) 0.9433(3) 0.0462(7) Uani d . 1 C
C3 0.2143(4) 1.1905(2) 0.9560(3) 0.0605(9) Uani d . 1 C
H3 0.2504 1.2143 1.0408 0.073 Uiso calc R 1 H
C4 0.1959(4) 1.2400(2) 0.8479(4) 0.0610(9) Uani d . 1 C
H4 0.2171 1.2967 0.8588 0.073 Uiso calc R 1 H
C5 0.1449(3) 1.2039(2) 0.7219(3) 0.0509(8) Uani d . 1 C
C6 0.1153(3) 1.1210(2) 0.7038(3) 0.0482(7) Uani d . 1 C
H6 0.0833 1.0983 0.6183 0.058 Uiso calc R 1 H
C7 0.0901(3) 0.98462(19) 0.7844(3) 0.0443(7) Uani d . 1 C
H7 0.0578 0.9674 0.6956 0.053 Uiso calc R 1 H
C8 0.0315(4) 0.84861(19) 0.8212(3) 0.0576(8) Uani d . 1 C
H8A 0.0669 0.8275 0.7575 0.069 Uiso calc R 1 H
H8B -0.0681 0.8541 0.7758 0.069 Uiso calc R 1 H
C9 0.0662(3) 0.78847(19) 0.9359(3) 0.0489(7) Uani d . 1 C
C10 0.0350(4) 0.7049(2) 0.9144(4) 0.0627(9) Uani d . 1 C
H10 -0.0077 0.6839 0.8280 0.075 Uiso calc R 1 H
C11 0.0683(4) 0.6526(2) 1.0239(4) 0.0675(10) Uani d . 1 C
H11 0.0477 0.5959 1.0121 0.081 Uiso calc R 1 H
C12 0.1322(4) 0.6854(2) 1.1500(4) 0.0680(10) Uani d . 1 C
H12 0.1570 0.6512 1.2249 0.082 Uiso calc R 1 H
C13 0.1588(4) 0.7698(2) 1.1634(3) 0.0577(8) Uani d . 1 C
H13 0.2007 0.7922 1.2489 0.069 Uiso calc R 1 H
C14 0.2222(3) 0.95849(17) 1.3634(3) 0.0439(7) Uani d . 1 C
C15 0.5049(4) 0.9722(3) 1.1738(5) 0.0859(13) Uani d . 1 C
H15A 0.4984 1.0157 1.1108 0.129 Uiso calc R 1 H
H15B 0.5928 0.9447 1.2004 0.129 Uiso calc R 1 H
H15C 0.4963 0.9961 1.2509 0.129 Uiso calc R 1 H
H4A 0.399(4) 0.886(2) 1.045(2) 0.080 Uiso d D 1 H

loop_
_atom_site_aniso_label
_atom_site_aniso_U_11
_atom_site_aniso_U_22
_atom_site_aniso_U_33
_atom_site_aniso_U_12
_atom_site_aniso_U_13
_atom_site_aniso_U_23
Cu1 0.0525(2) 0.0399(2) 0.0322(2) -0.00068(15) 0.01267(16) -0.00033(14)
S1 0.0848(7) 0.0877(7) 0.0358(5) -0.0009(5) 0.0202(5) -0.0072(4)
O1 0.140(3) 0.082(2) 0.0483(16) -0.0121(18) 0.0283(17) 0.0138(14)
O2 0.139(3) 0.0577(17) 0.0761(19) -0.0019(17) 0.0449(18) 0.0212(14)
O3 0.0910(18) 0.0388(12) 0.0354(12) -0.0009(11) 0.0222(12) -0.0028(9)
O4 0.0576(15) 0.0849(17) 0.0636(17) -0.0068(13) 0.0216(13) -0.0343(13)
N1 0.074(2) 0.066(2) 0.063(2) 0.0031(16) 0.0302(17) 0.0203(16)
N2 0.0466(14) 0.0421(13) 0.0345(13) -0.0012(10) 0.0092(11) -0.0020(10)
N3 0.0461(14) 0.0421(13) 0.0439(14) -0.0029(11) 0.0107(11) 0.0032(11)
N4 0.0655(18) 0.0551(17) 0.0394(15) -0.0003(13) 0.0209(13) 0.0001(12)
C1 0.0434(16) 0.0448(16) 0.0381(16) 0.0031(12) 0.0163(13) 0.0004(12)
C2 0.0548(18) 0.0418(16) 0.0411(17) 0.0042(13) 0.0183(14) 0.0034(13)
C3 0.087(3) 0.0486(19) 0.0425(18) -0.0066(17) 0.0217(17) -0.0067(14)
C4 0.079(2) 0.0449(18) 0.063(2) -0.0030(16) 0.0314(19) 0.0050(16)
C5 0.0560(19) 0.0541(19) 0.0449(18) 0.0015(15) 0.0227(15) 0.0109(14)
C6 0.0503(18) 0.0556(19) 0.0366(16) 0.0017(14) 0.0151(14) 0.0026(13)
C7 0.0476(17) 0.0489(17) 0.0319(15) 0.0043(13) 0.0110(13) -0.0028(12)
C8 0.066(2) 0.0488(18) 0.0435(17) -0.0092(16) 0.0063(15) -0.0064(14)
C9 0.0463(17) 0.0448(16) 0.0486(18) -0.0015(13) 0.0114(14) -0.0023(14)
C10 0.064(2) 0.0478(19) 0.063(2) -0.0053(16) 0.0114(18) -0.0108(16)
C11 0.072(2) 0.0409(18) 0.082(3) -0.0027(16) 0.022(2) -0.0001(18)
C12 0.080(3) 0.0465(19) 0.069(2) -0.0009(17) 0.020(2) 0.0109(17)
C13 0.061(2) 0.0517(19) 0.0515(19) -0.0029(15) 0.0130(16) 0.0069(15)
C14 0.0475(17) 0.0372(15) 0.0435(17) 0.0009(12) 0.0145(14) -0.0012(12)
C15 0.069(3) 0.103(3) 0.080(3) -0.024(2) 0.024(2) -0.020(3)

loop_
_atom_type_symbol
_atom_type_description
_atom_type_scat_dispersion_real
_atom_type_scat_dispersion_imag
_atom_type_scat_source
C C 0.0033 0.0016 'International Tables Vol C Tables 4.2.6.8 and 6.1.1.4'
H H 0.0000 0.0000 'International Tables Vol C Tables 4.2.6.8 and 6.1.1.4'
N N 0.0061 0.0033 'International Tables Vol C Tables 4.2.6.8 and 6.1.1.4'
O O 0.0106 0.0060 'International Tables Vol C Tables 4.2.6.8 and 6.1.1.4'
Cu Cu 0.3201 1.2651 'International Tables Vol C Tables 4.2.6.8 and 6.1.1.4'
S S 0.1246 0.1234 'International Tables Vol C Tables 4.2.6.8 and 6.1.1.4'

loop_
_geom_angle_atom_site_label_1
_geom_angle_atom_site_label_2
_geom_angle_atom_site_label_3
_geom_angle
_geom_angle_publ_flag
O3 Cu1 N4 90.51(10) y
O3 Cu1 N2 91.92(9) y
N4 Cu1 N2 168.94(11) y
O3 Cu1 N3 172.83(10) y
N4 Cu1 N3 94.85(11) y
N2 Cu1 N3 81.93(10) y
O3 Cu1 O4 94.29(11) y
N4 Cu1 O4 90.08(11) y
N2 Cu1 O4 100.49(10) y
N3 Cu1 O4 90.46(10) y
C2 O3 Cu1 127.81(19) ?
C15 O4 Cu1 122.8(3) ?
C15 O4 H4A 118(2) ?
Cu1 O4 H4A 105(2) ?
O1 N1 O2 122.5(3) ?
O1 N1 C5 120.0(3) ?
O2 N1 C5 117.6(3) ?
C7 N2 C8 117.2(3) ?
C7 N2 Cu1 126.8(2) ?
C8 N2 Cu1 116.00(19) ?
C9 N3 C13 118.1(3) ?
C9 N3 Cu1 115.5(2) ?
C13 N3 Cu1 126.4(2) ?
C14 N4 Cu1 172.7(3) ?
C6 C1 C2 119.9(3) ?
C6 C1 C7 116.8(3) ?
C2 C1 C7 123.1(3) ?
O3 C2 C3 119.0(3) ?
O3 C2 C1 123.9(3) ?
C3 C2 C1 117.1(3) ?
C4 C3 C2 122.3(3) ?
C4 C3 H3 118.8 ?
C2 C3 H3 118.8 ?
C3 C4 C5 118.6(3) ?
C3 C4 H4 120.7 ?
C5 C4 H4 120.7 ?
C6 C5 C4 121.8(3) ?
C6 C5 N1 119.2(3) ?
C4 C5 N1 119.0(3) ?
C5 C6 C1 120.2(3) ?
C5 C6 H6 119.9 ?
C1 C6 H6 119.9 ?
N2 C7 C1 125.2(3) ?
N2 C7 H7 117.4 ?
C1 C7 H7 117.4 ?
N2 C8 C9 109.6(2) ?
N2 C8 H8A 109.7 ?
C9 C8 H8A 109.7 ?
N2 C8 H8B 109.7 ?
C9 C8 H8B 109.7 ?
H8A C8 H8B 108.2 ?
N3 C9 C10 122.7(3) ?
N3 C9 C8 116.1(3) ?
C10 C9 C8 121.1(3) ?
C9 C10 C11 118.6(3) ?
C9 C10 H10 120.7 ?
C11 C10 H10 120.7 ?
C12 C11 C10 119.3(3) ?
C12 C11 H11 120.3 ?
C10 C11 H11 120.3 ?
C11 C12 C13 118.7(3) ?
C11 C12 H12 120.7 ?
C13 C12 H12 120.7 ?
N3 C13 C12 122.6(3) ?
N3 C13 H13 118.7 ?
C12 C13 H13 118.7 ?
N4 C14 S1 178.5(3) ?
O4 C15 H15A 109.5 ?
O4 C15 H15B 109.5 ?
H15A C15 H15B 109.5 ?
O4 C15 H15C 109.5 ?
H15A C15 H15C 109.5 ?
H15B C15 H15C 109.5 ?

loop_
_geom_bond_atom_site_label_1
_geom_bond_atom_site_label_2
_geom_bond_distance
_geom_bond_publ_flag
Cu1 O3 1.931(2) y
Cu1 N4 1.939(3) y
Cu1 N2 1.943(2) y
Cu1 N3 2.013(2) y
Cu1 O4 2.304(3) y
S1 C14 1.603(3) ?
O1 N1 1.216(4) ?
O2 N1 1.227(4) ?
O3 C2 1.294(3) ?
O4 C15 1.392(5) ?
O4 H4A 0.88(3) ?
N1 C5 1.447(4) ?
N2 C7 1.277(4) ?
N2 C8 1.461(4) ?
N3 C9 1.332(4) ?
N3 C13 1.344(4) ?
N4 C14 1.163(4) ?
C1 C6 1.391(4) ?
C1 C2 1.422(4) ?
C1 C7 1.432(4) ?
C2 C3 1.405(4) ?
C3 C4 1.367(4) ?
C3 H3 0.9300 ?
C4 C5 1.386(5) ?
C4 H4 0.9300 ?
C5 C6 1.357(4) ?
C6 H6 0.9300 ?
C7 H7 0.9300 ?
C8 C9 1.503(4) ?
C8 H8A 0.9700 ?
C8 H8B 0.9700 ?
C9 C10 1.374(4) ?
C10 C11 1.383(5) ?
C10 H10 0.9300 ?
C11 C12 1.372(5) ?
C11 H11 0.9300 ?
C12 C13 1.374(5) ?
C12 H12 0.9300 ?
C13 H13 0.9300 ?
C15 H15A 0.9600 ?
C15 H15B 0.9600 ?
C15 H15C 0.9600 ?

loop_
_geom_hbond_atom_site_label_D
_geom_hbond_atom_site_label_H
_geom_hbond_atom_site_label_A
_geom_hbond_site_symmetry_A
_geom_hbond_distance_DH
_geom_hbond_distance_HA
_geom_hbond_distance_DA
_geom_hbond_angle_DHA
O4 H4A O2 2_546 0.88(3) 1.941(12) 2.818(3) 169(3)

loop_
_geom_torsion_atom_site_label_1
_geom_torsion_atom_site_label_2
_geom_torsion_atom_site_label_3
_geom_torsion_atom_site_label_4
_geom_torsion
N4 Cu1 O3 C2 179.4(3)
N2 Cu1 O3 C2 -11.4(3)
O4 Cu1 O3 C2 89.3(3)
O3 Cu1 O4 C15 25.6(3)
N4 Cu1 O4 C15 -64.9(3)
N2 Cu1 O4 C15 118.3(3)
N3 Cu1 O4 C15 -159.8(3)
O3 Cu1 N2 C7 10.4(3)
N4 Cu1 N2 C7 113.0(5)
N3 Cu1 N2 C7 -173.3(3)
O4 Cu1 N2 C7 -84.3(3)
O3 Cu1 N2 C8 -169.4(2)
N4 Cu1 N2 C8 -66.8(6)
N3 Cu1 N2 C8 6.9(2)
O4 Cu1 N2 C8 95.9(2)
N4 Cu1 N3 C9 167.5(2)
N2 Cu1 N3 C9 -1.8(2)
O4 Cu1 N3 C9 -102.3(2)
N2 Cu1 N3 C13 174.8(3)
O4 Cu1 N3 C13 74.2(3)
Cu1 O3 C2 C3 -173.6(2)
Cu1 O3 C2 C1 7.9(5)
C6 C1 C2 O3 175.7(3)
C7 C1 C2 O3 0.9(5)
C6 C1 C2 C3 -2.8(4)
C7 C1 C2 C3 -177.6(3)
O3 C2 C3 C4 -175.3(3)
C1 C2 C3 C4 3.3(5)
C2 C3 C4 C5 -1.4(6)
C3 C4 C5 C6 -1.1(5)
C3 C4 C5 N1 176.2(3)
O1 N1 C5 C6 -5.3(5)
O2 N1 C5 C6 175.2(3)
O1 N1 C5 C4 177.3(3)
O2 N1 C5 C4 -2.2(5)
C4 C5 C6 C1 1.5(5)
N1 C5 C6 C1 -175.8(3)
C2 C1 C6 C5 0.5(5)
C7 C1 C6 C5 175.7(3)
C8 N2 C7 C1 173.7(3)
Cu1 N2 C7 C1 -6.1(4)
C6 C1 C7 N2 -176.7(3)
C2 C1 C7 N2 -1.8(5)
C7 N2 C8 C9 170.0(3)
Cu1 N2 C8 C9 -10.2(3)
C13 N3 C9 C10 0.4(5)
Cu1 N3 C9 C10 177.3(3)
C13 N3 C9 C8 179.6(3)
Cu1 N3 C9 C8 -3.5(4)
N2 C8 C9 N3 8.7(4)
N2 C8 C9 C10 -172.1(3)
N3 C9 C10 C11 -0.3(5)
C8 C9 C10 C11 -179.5(3)
C9 C10 C11 C12 -0.5(5)
C10 C11 C12 C13 1.2(6)
C9 N3 C13 C12 0.3(5)
Cu1 N3 C13 C12 -176.2(3)
C11 C12 C13 N3 -1.1(6)
